data_4086111
loop_
_publ_author_name
'Corbey, Jordan F.'
'Woen, David H.'
'Palumbo, Chad T.'
'Fieser, Megan E.'
'Ziller, Joseph W.'
'Furche, Filipp'
'Evans, William J.'

_publ_section_title
;
 Ligand Effects in the Synthesis of Ln2+Complexes by Reduction of
 Tris(cyclopentadienyl) Precursors Including C--H Bond Activation of an
 Indenyl Anion
;
_journal_issue 15
_journal_name_full Organometallics
_journal_page_first 3909
_journal_paper_doi 10.1021/acs.organomet.5b00500
_journal_volume 34
_journal_year 2015
_chemical_formula_sum 'C24 H29 Cl2 Dy K O1.5'
_chemical_formula_weight 613.97
_space_group_crystal_system monoclinic
_space_group_IT_number 15
_space_group_name_Hall '-C 2yc'
_space_group_name_H-M_alt 'C 1 2/c 1'
_symmetry_space_group_name_Hall '-C 2yc'
_symmetry_space_group_name_H-M 'C 1 2/c 1'
_atom_sites_solution_hydrogens geom
_audit_creation_method SHELXL-2014/7
_cell_angle_alpha 90
_cell_angle_beta 118.9116(12)
_cell_angle_gamma 90
_cell_formula_units_Z 8
_cell_length_a 30.005(3)
_cell_length_b 7.8383(8)
_cell_length_c 24.439(3)
_cell_measurement_temperature 143(2)
_cell_volume 5031.4(9)
_computing_structure_refinement 'SHELXL-2014/7 (Sheldrick, 2014)'
_diffrn_ambient_temperature 143(2)
_diffrn_measured_fraction_theta_full 1.000
_diffrn_measured_fraction_theta_max 0.952
_diffrn_radiation_type MoK\a
_diffrn_radiation_wavelength 0.71073
_diffrn_reflns_av_R_equivalents 0.0368
_diffrn_reflns_av_unetI/netI 0.0316
_diffrn_reflns_Laue_measured_fraction_full 1.000
_diffrn_reflns_Laue_measured_fraction_max 0.952
_diffrn_reflns_limit_h_max 40
_diffrn_reflns_limit_h_min -39
_diffrn_reflns_limit_k_max 10
_diffrn_reflns_limit_k_min -10
_diffrn_reflns_limit_l_max 32
_diffrn_reflns_limit_l_min -33
_diffrn_reflns_number 29873
_diffrn_reflns_point_group_measured_fraction_full 1.000
_diffrn_reflns_point_group_measured_fraction_max 0.952
_diffrn_reflns_theta_full 25.500
_diffrn_reflns_theta_max 29.131
_diffrn_reflns_theta_min 1.551
_exptl_absorpt_coefficient_mu 3.363
_exptl_crystal_density_diffrn 1.621
_exptl_crystal_F_000 2432
_exptl_crystal_size_max 0.516
_exptl_crystal_size_mid 0.096
_exptl_crystal_size_min 0.051
_refine_diff_density_max 0.926
_refine_diff_density_min -0.770
_refine_diff_density_rms 0.102
_refine_ls_extinction_method none
_refine_ls_goodness_of_fit_ref 1.026
_refine_ls_hydrogen_treatment constr
_refine_ls_matrix_type full
_refine_ls_number_parameters 259
_refine_ls_number_reflns 6442
_refine_ls_number_restraints 0
_refine_ls_restrained_S_all 1.026
_refine_ls_R_factor_all 0.0380
_refine_ls_R_factor_gt 0.0259
_refine_ls_shift/su_max 0.001
_refine_ls_shift/su_mean 0.000
_refine_ls_structure_factor_coef Fsqd
_refine_ls_weighting_details 'w=1/[\s^2^(Fo^2^)+(0.0242P)^2^+9.6193P] where P=(Fo^2^+2Fc^2^)/3'
_refine_ls_weighting_scheme calc
_refine_ls_wR_factor_gt 0.0543
_refine_ls_wR_factor_ref 0.0586
_reflns_Friedel_coverage 0.000
_reflns_number_gt 5328
_reflns_number_total 6442
_reflns_threshold_expression 'I > 2\s(I)'
_cod_data_source_file om5b00500_si_008.cif
_cod_data_source_block jfc77
_cod_depositor_comments 'Adding full bibliography for 4086111--4086114.cif.'
_cod_original_cell_volume 5031.3(9)
_cod_original_formula_sum 'C24 H29 Cl2 Dy K O1.50'
_cod_database_code 4086111
_shelx_shelxl_version_number 2014/7
_shelx_space_group_comment
;
The symmetry employed for this shelxl refinement is uniquely defined
by the following loop, which should always be used as a source of
symmetry information in preference to the above space-group names.
They are only intended as comments.
;
_shelx_estimated_absorpt_t_min 0.276
_shelx_estimated_absorpt_t_max 0.847

loop_
_space_group_symop_operation_xyz
'x, y, z'
'-x, y, -z+1/2'
'x+1/2, y+1/2, z'
'-x+1/2, y+1/2, -z+1/2'
'-x, -y, -z'
'x, -y, z-1/2'
'-x+1/2, -y+1/2, -z'
'x+1/2, -y+1/2, z-1/2'

loop_
_atom_site_label
_atom_site_type_symbol
_atom_site_fract_x
_atom_site_fract_y
_atom_site_fract_z
_atom_site_U_iso_or_equiv
_atom_site_adp_type
_atom_site_occupancy
_atom_site_site_symmetry_order
_atom_site_calc_flag
_atom_site_refinement_flags_posn
_atom_site_refinement_flags_adp
_atom_site_refinement_flags_occupancy
_atom_site_disorder_assembly
_atom_site_disorder_group
Dy1 Dy 0.10847(2) 0.80589(2) 0.16912(2) 0.02156(4) Uani 1 1 d . . . . .
Cl1 Cl 0.04344(3) 0.57246(9) 0.09926(3) 0.03217(16) Uani 1 1 d . . . . .
Cl2 Cl 0.06719(3) 1.02384(9) 0.07726(3) 0.02950(15) Uani 1 1 d . . . . .
K1 K 0.02441(2) 0.74079(8) -0.02772(3) 0.02787(13) Uani 1 1 d . . . . .
C1 C 0.05379(11) 0.9696(4) 0.20970(14) 0.0320(7) Uani 1 1 d . . . . .
H1A H 0.0235 1.0428 0.1836 0.038 Uiso 1 1 calc R U . . .
C2 C 0.05198(12) 0.7987(4) 0.22524(15) 0.0350(7) Uani 1 1 d . . . . .
H2A H 0.0200 0.7306 0.2106 0.042 Uiso 1 1 calc R U . . .
C3 C 0.10018(13) 0.7459(4) 0.27147(15) 0.0355(7) Uani 1 1 d . . . . .
H3A H 0.1080 0.6354 0.2947 0.043 Uiso 1 1 calc R U . . .
C4 C 0.13290(11) 0.8916(4) 0.28907(13) 0.0317(7) Uani 1 1 d . . . . .
C5 C 0.18389(12) 0.9195(5) 0.33696(14) 0.0419(8) Uani 1 1 d . . . . .
H5A H 0.2031 0.8295 0.3642 0.050 Uiso 1 1 calc R U . . .
C6 C 0.20473(14) 1.0779(6) 0.34305(16) 0.0510(10) Uani 1 1 d . . . . .
H6A H 0.2383 1.0986 0.3757 0.061 Uiso 1 1 calc R U . . .
C7 C 0.17745(15) 1.2103(5) 0.30201(18) 0.0507(10) Uani 1 1 d . . . . .
H7A H 0.1937 1.3174 0.3065 0.061 Uiso 1 1 calc R U . . .
C8 C 0.12808(14) 1.1908(4) 0.25554(16) 0.0406(8) Uani 1 1 d . . . . .
H8A H 0.1104 1.2823 0.2281 0.049 Uiso 1 1 calc R U . . .
C9 C 0.10404(12) 1.0301(4) 0.24946(13) 0.0301(6) Uani 1 1 d . . . . .
C10 C 0.18899(11) 0.8874(4) 0.15599(15) 0.0333(7) Uani 1 1 d . . . . .
H10A H 0.1940 0.9976 0.1391 0.040 Uiso 1 1 calc R U . . .
C11 C 0.20711(11) 0.8493(4) 0.21962(15) 0.0319(7) Uani 1 1 d . . . . .
H11A H 0.2274 0.9295 0.2549 0.038 Uiso 1 1 calc R U . . .
C12 C 0.20012(11) 0.6749(4) 0.22699(14) 0.0331(7) Uani 1 1 d . . . . .
H12A H 0.2152 0.6119 0.2676 0.040 Uiso 1 1 calc R U . . .
C13 C 0.17963(11) 0.5982(4) 0.16597(14) 0.0300(6) Uani 1 1 d . . . . .
C14 C 0.16775(12) 0.4277(4) 0.14526(16) 0.0359(7) Uani 1 1 d . . . . .
H14A H 0.1728 0.3385 0.1740 0.043 Uiso 1 1 calc R U . . .
C15 C 0.14884(13) 0.3934(5) 0.08322(16) 0.0426(8) Uani 1 1 d . . . . .
H15A H 0.1410 0.2790 0.0689 0.051 Uiso 1 1 calc R U . . .
C16 C 0.14071(13) 0.5255(5) 0.03988(16) 0.0426(8) Uani 1 1 d . . . . .
H16A H 0.1271 0.4973 -0.0031 0.051 Uiso 1 1 calc R U . . .
C17 C 0.15166(12) 0.6909(4) 0.05763(15) 0.0363(7) Uani 1 1 d . . . . .
H17A H 0.1457 0.7776 0.0277 0.044 Uiso 1 1 calc R U . . .
C18 C 0.17239(11) 0.7320(4) 0.12248(15) 0.0295(6) Uani 1 1 d . . . . .
O1 O 0.06547(10) 0.8297(4) -0.10344(12) 0.0544(7) Uani 1 1 d . . . . .
C19 C 0.0437(3) 0.5667(10) -0.1510(4) 0.0601(18) Uiso 0.6 1 d . . P A 1
H19A H 0.0485 0.4847 -0.1781 0.090 Uiso 0.6 1 calc R U P A 1
H19B H 0.0073 0.5914 -0.1684 0.090 Uiso 0.6 1 calc R U P A 1
H19C H 0.0570 0.5182 -0.1091 0.090 Uiso 0.6 1 calc R U P A 1
C20 C 0.0715(3) 0.7269(10) -0.1474(4) 0.0585(18) Uiso 0.6 1 d . . P A 1
H20A H 0.1079 0.7036 -0.1329 0.070 Uiso 0.6 1 calc R U P A 1
H20B H 0.0566 0.7837 -0.1887 0.070 Uiso 0.6 1 calc R U P A 1
C19A C 0.0278(4) 0.6394(15) -0.1978(5) 0.061(3) Uiso 0.4 1 d . . P A 2
H19D H 0.0328 0.5418 -0.2193 0.092 Uiso 0.4 1 calc R U P A 2
H19E H 0.0285 0.7452 -0.2187 0.092 Uiso 0.4 1 calc R U P A 2
H19F H -0.0052 0.6288 -0.1989 0.092 Uiso 0.4 1 calc R U P A 2
C20A C 0.0687(4) 0.6429(14) -0.1324(4) 0.043(2) Uiso 0.4 1 d . . P A 2
H20C H 0.1022 0.6286 -0.1304 0.052 Uiso 0.4 1 calc R U P A 2
H20D H 0.0640 0.5495 -0.1084 0.052 Uiso 0.4 1 calc R U P A 2
C21 C 0.08687(19) 0.9847(6) -0.1091(2) 0.0675(12) Uiso 1 1 d . . . . .
H21A H 0.0689 1.0243 -0.1530 0.081 Uiso 1 1 calc R U . . .
H21B H 0.1232 0.9679 -0.0967 0.081 Uiso 1 1 calc R U . . .
C22 C 0.08198(18) 1.1090(6) -0.0693(2) 0.0697(12) Uiso 1 1 d . . . . .
H22A H 0.0940 1.2199 -0.0755 0.104 Uiso 1 1 calc R U . . .
H22B H 0.1024 1.0739 -0.0256 0.104 Uiso 1 1 calc R U . . .
H22C H 0.0462 1.1182 -0.0797 0.104 Uiso 1 1 calc R U . . .
O2 O 0.2500 1.7500 0.5000 0.0795(14) Uani 1 2 d S . P . .
C23 C 0.2638(4) 1.6106(14) 0.4808(5) 0.068(2) Uiso 0.5 1 d . . P B 1
H23A H 0.2949 1.5645 0.5167 0.082 Uiso 0.5 1 calc R U P B 1
H23B H 0.2733 1.6458 0.4488 0.082 Uiso 0.5 1 calc R U P B 1
C24 C 0.2259(5) 1.4673(16) 0.4537(6) 0.088(4) Uiso 0.5 1 d . . P B 1
H24A H 0.2416 1.3706 0.4440 0.133 Uiso 0.5 1 calc R U P B 1
H24B H 0.1961 1.5063 0.4153 0.133 Uiso 0.5 1 calc R U P B 1
H24C H 0.2152 1.4317 0.4841 0.133 Uiso 0.5 1 calc R U P B 1
C23A C 0.2264(4) 1.6151(13) 0.4790(5) 0.066(2) Uiso 0.5 1 d . . P B 2
H23C H 0.1930 1.6429 0.4427 0.080 Uiso 0.5 1 calc R U P B 2
H23D H 0.2198 1.5638 0.5114 0.080 Uiso 0.5 1 calc R U P B 2
C24A C 0.2513(6) 1.4855(19) 0.4592(7) 0.100(4) Uiso 0.5 1 d . . P B 2
H24D H 0.2265 1.3979 0.4342 0.149 Uiso 0.5 1 calc R U P B 2
H24E H 0.2793 1.4325 0.4962 0.149 Uiso 0.5 1 calc R U P B 2
H24F H 0.2648 1.5398 0.4341 0.149 Uiso 0.5 1 calc R U P B 2

loop_
_atom_site_aniso_label
_atom_site_aniso_U_11
_atom_site_aniso_U_22
_atom_site_aniso_U_33
_atom_site_aniso_U_23
_atom_site_aniso_U_13
_atom_site_aniso_U_12
Dy1 0.01881(7) 0.02283(7) 0.02109(7) -0.00291(5) 0.00810(5) -0.00086(5)
Cl1 0.0336(4) 0.0280(4) 0.0321(4) -0.0082(3) 0.0137(3) -0.0099(3)
Cl2 0.0305(4) 0.0253(3) 0.0281(3) 0.0010(3) 0.0105(3) 0.0023(3)
K1 0.0299(3) 0.0240(3) 0.0267(3) -0.0022(2) 0.0113(3) -0.0013(2)
C1 0.0266(15) 0.0419(18) 0.0295(15) -0.0094(13) 0.0151(13) 0.0005(13)
C2 0.0305(16) 0.0461(19) 0.0362(16) -0.0115(15) 0.0224(14) -0.0112(14)
C3 0.0433(19) 0.0349(16) 0.0356(17) 0.0021(14) 0.0249(15) -0.0055(14)
C4 0.0326(16) 0.0426(18) 0.0234(14) -0.0045(13) 0.0163(13) -0.0062(14)
C5 0.0320(17) 0.067(2) 0.0232(15) -0.0022(16) 0.0110(13) -0.0022(17)
C6 0.0367(19) 0.085(3) 0.0337(18) -0.025(2) 0.0191(16) -0.026(2)
C7 0.058(2) 0.056(2) 0.051(2) -0.029(2) 0.037(2) -0.033(2)
C8 0.058(2) 0.0343(18) 0.0425(18) -0.0131(15) 0.0345(18) -0.0109(16)
C9 0.0340(16) 0.0352(17) 0.0267(14) -0.0097(12) 0.0191(13) -0.0031(13)
C10 0.0251(15) 0.0342(17) 0.0426(18) -0.0031(14) 0.0179(14) -0.0024(13)
C11 0.0173(13) 0.0389(18) 0.0356(16) -0.0092(13) 0.0097(12) -0.0026(12)
C12 0.0209(14) 0.0419(19) 0.0288(15) -0.0002(13) 0.0058(12) 0.0080(13)
C13 0.0274(15) 0.0260(15) 0.0377(16) 0.0008(13) 0.0166(13) 0.0064(12)
C14 0.0375(17) 0.0269(16) 0.0443(18) 0.0010(14) 0.0206(15) 0.0050(13)
C15 0.045(2) 0.0352(19) 0.048(2) -0.0106(16) 0.0228(17) 0.0007(15)
C16 0.0400(19) 0.050(2) 0.0339(17) -0.0090(16) 0.0149(15) 0.0038(16)
C17 0.0322(16) 0.0431(19) 0.0320(16) 0.0042(14) 0.0142(13) 0.0057(14)
C18 0.0228(14) 0.0308(16) 0.0366(16) 0.0022(13) 0.0156(13) 0.0048(12)
O1 0.0483(15) 0.0738(19) 0.0445(14) -0.0066(13) 0.0251(13) 0.0016(13)
O2 0.116(4) 0.063(3) 0.062(3) 0.002(2) 0.045(3) 0.015(3)

loop_
_atom_type_symbol
_atom_type_description
_atom_type_scat_dispersion_real
_atom_type_scat_dispersion_imag
_atom_type_scat_source
C C 0.0033 0.0016 'International Tables Vol C Tables 4.2.6.8 and 6.1.1.4'
H H 0.0000 0.0000 'International Tables Vol C Tables 4.2.6.8 and 6.1.1.4'
O O 0.0106 0.0060 'International Tables Vol C Tables 4.2.6.8 and 6.1.1.4'
Cl Cl 0.1484 0.1585 'International Tables Vol C Tables 4.2.6.8 and 6.1.1.4'
Dy Dy -0.1892 4.4098 'International Tables Vol C Tables 4.2.6.8 and 6.1.1.4'
K K 0.2009 0.2494 'International Tables Vol C Tables 4.2.6.8 and 6.1.1.4'

loop_
_geom_angle_atom_site_label_1
_geom_angle_atom_site_label_2
_geom_angle_atom_site_label_3
_geom_angle
_geom_angle_site_symmetry_1
_geom_angle_site_symmetry_3
Cl2 Dy1 Cl1 90.14(2) . .
Cl2 Dy1 C12 131.25(8) . .
Cl1 Dy1 C12 109.60(7) . .
Cl2 Dy1 C11 106.17(8) . .
Cl1 Dy1 C11 135.58(7) . .
C12 Dy1 C11 31.17(10) . .
Cl2 Dy1 C1 83.20(7) . .
Cl1 Dy1 C1 100.55(7) . .
C12 Dy1 C1 132.25(10) . .
C11 Dy1 C1 121.89(9) . .
Cl2 Dy1 C2 107.66(8) . .
Cl1 Dy1 C2 82.00(7) . .
C12 Dy1 C2 118.70(10) . .
C11 Dy1 C2 128.25(10) . .
C1 Dy1 C2 30.81(10) . .
Cl2 Dy1 C10 79.64(7) . .
Cl1 Dy1 C10 121.51(7) . .
C12 Dy1 C10 51.85(10) . .
C11 Dy1 C10 30.92(10) . .
C1 Dy1 C10 134.18(10) . .
C2 Dy1 C10 155.89(10) . .
Cl2 Dy1 C3 134.47(8) . .
Cl1 Dy1 C3 96.32(7) . .
C12 Dy1 C3 88.52(10) . .
C11 Dy1 C3 100.20(10) . .
C1 Dy1 C3 51.29(10) . .
C2 Dy1 C3 30.51(10) . .
C10 Dy1 C3 130.94(10) . .
Cl2 Dy1 C9 91.72(7) . .
Cl1 Dy1 C9 130.50(7) . .
C12 Dy1 C9 105.78(9) . .
C11 Dy1 C9 90.83(9) . .
C1 Dy1 C9 31.06(9) . .
C2 Dy1 C9 50.55(9) . .
C10 Dy1 C9 107.43(9) . .
C3 Dy1 C9 51.02(10) . .
Cl2 Dy1 C13 114.90(7) . .
Cl1 Dy1 C13 84.88(7) . .
C12 Dy1 C13 31.29(9) . .
C11 Dy1 C13 50.71(9) . .
C1 Dy1 C13 161.27(10) . .
C2 Dy1 C13 135.33(10) . .
C10 Dy1 C13 50.89(9) . .
C3 Dy1 C13 110.57(10) . .
C9 Dy1 C13 136.93(9) . .
Cl2 Dy1 C18 85.21(7) . .
Cl1 Dy1 C18 91.84(7) . .
C12 Dy1 C18 51.31(10) . .
C11 Dy1 C18 50.33(9) . .
C1 Dy1 C18 163.02(10) . .
C2 Dy1 C18 165.63(10) . .
C10 Dy1 C18 30.46(9) . .
C3 Dy1 C18 139.19(10) . .
C9 Dy1 C18 137.60(9) . .
C13 Dy1 C18 30.55(9) . .
Cl2 Dy1 C4 122.03(7) . .
Cl1 Dy1 C4 126.80(7) . .
C12 Dy1 C4 81.40(10) . .
C11 Dy1 C4 78.88(9) . .
C1 Dy1 C4 50.86(9) . .
C2 Dy1 C4 50.04(9) . .
C10 Dy1 C4 106.32(9) . .
C3 Dy1 C4 30.62(9) . .
C9 Dy1 C4 30.61(9) . .
C13 Dy1 C4 111.73(9) . .
C18 Dy1 C4 128.42(9) . .
Dy1 Cl1 K1 172.63(3) . 5_565
Dy1 Cl1 K1 94.16(3) . .
K1 Cl1 K1 91.09(3) 5_565 .
Dy1 Cl2 K1 134.69(3) . 5_575
Dy1 Cl2 K1 94.38(3) . .
K1 Cl2 K1 99.73(3) 5_575 .
O1 K1 Cl2 100.99(6) . 5_575
O1 K1 Cl1 101.78(6) . 5_565
Cl2 K1 Cl1 92.01(3) 5_575 5_565
O1 K1 Cl2 103.25(6) . .
Cl2 K1 Cl2 80.27(3) 5_575 .
Cl1 K1 Cl2 154.78(3) 5_565 .
O1 K1 Cl1 146.70(6) . .
Cl2 K1 Cl1 110.15(3) 5_575 .
Cl1 K1 Cl1 88.91(3) 5_565 .
Cl2 K1 Cl1 71.70(2) . .
O1 K1 C17 72.87(8) . .
Cl2 K1 C17 148.57(6) 5_575 .
Cl1 K1 C17 119.39(6) 5_565 .
Cl2 K1 C17 71.64(6) . .
Cl1 K1 C17 74.41(6) . .
O1 K1 C16 76.79(8) . .
Cl2 K1 C16 171.29(6) 5_575 .
Cl1 K1 C16 96.69(6) 5_565 .
Cl2 K1 C16 91.98(6) . .
Cl1 K1 C16 70.64(6) . .
C17 K1 C16 22.72(8) . .
O1 K1 C20A 27.57(19) . .
Cl2 K1 C20A 115.68(16) 5_575 .
Cl1 K1 C20A 78.06(18) 5_565 .
Cl2 K1 C20A 126.93(18) . .
Cl1 K1 C20A 132.53(17) . .
C17 K1 C20A 73.14(16) . .
C16 K1 C20A 65.99(17) . .
O1 K1 Dy1 121.03(6) . .
Cl2 K1 Dy1 107.84(2) 5_575 .
Cl1 K1 Dy1 126.66(2) 5_565 .
Cl2 K1 Dy1 37.770(15) . .
Cl1 K1 Dy1 37.929(15) . .
C17 K1 Dy1 55.85(6) . .
C16 K1 Dy1 67.14(6) . .
C20A K1 Dy1 128.96(16) . .
O1 K1 K1 136.94(7) . 5_565
Cl2 K1 K1 105.48(3) 5_575 5_565
Cl1 K1 K1 44.729(18) 5_565 5_565
Cl2 K1 K1 114.17(3) . 5_565
Cl1 K1 K1 44.177(17) . 5_565
C17 K1 K1 98.80(6) . 5_565
C16 K1 K1 81.25(7) . 5_565
C20A K1 K1 109.37(18) . 5_565
Dy1 K1 K1 82.006(18) . 5_565
O1 K1 K1 105.96(6) . 5_575
Cl2 K1 K1 41.091(17) 5_575 5_575
Cl1 K1 K1 128.74(3) 5_565 5_575
Cl2 K1 K1 39.176(16) . 5_575
Cl1 K1 K1 90.65(2) . 5_575
C17 K1 K1 109.68(6) . 5_575
C16 K1 K1 131.04(6) . 5_575
C20A K1 K1 132.72(18) . 5_575
Dy1 K1 K1 70.681(15) . 5_575
K1 K1 K1 116.37(3) 5_565 5_575
C2 C1 C9 107.5(3) . .
C2 C1 Dy1 75.41(18) . .
C9 C1 Dy1 76.78(17) . .
C3 C2 C1 110.0(3) . .
C3 C2 Dy1 75.76(18) . .
C1 C2 Dy1 73.78(17) . .
C2 C3 C4 107.3(3) . .
C2 C3 Dy1 73.74(18) . .
C4 C3 Dy1 77.28(17) . .
C5 C4 C3 132.7(3) . .
C5 C4 C9 119.8(3) . .
C3 C4 C9 107.4(3) . .
C5 C4 Dy1 122.8(2) . .
C3 C4 Dy1 72.09(17) . .
C9 C4 Dy1 72.62(15) . .
C6 C5 C4 118.9(4) . .
C5 C6 C7 121.2(3) . .
C8 C7 C6 122.3(3) . .
C7 C8 C9 118.4(4) . .
C8 C9 C1 133.0(3) . .
C8 C9 C4 119.3(3) . .
C1 C9 C4 107.7(3) . .
C8 C9 Dy1 117.0(2) . .
C1 C9 Dy1 72.16(16) . .
C4 C9 Dy1 76.77(16) . .
C11 C10 C18 107.2(3) . .
C11 C10 Dy1 72.83(16) . .
C18 C10 Dy1 77.15(17) . .
C12 C11 C10 110.2(3) . .
C12 C11 Dy1 74.33(16) . .
C10 C11 Dy1 76.26(16) . .
C11 C12 C13 106.8(3) . .
C11 C12 Dy1 74.50(17) . .
C13 C12 Dy1 78.08(16) . .
C14 C13 C18 120.3(3) . .
C14 C13 C12 132.3(3) . .
C18 C13 C12 107.3(3) . .
C14 C13 Dy1 120.8(2) . .
C18 C13 Dy1 75.10(16) . .
C12 C13 Dy1 70.63(16) . .
C15 C14 C13 118.8(3) . .
C14 C15 C16 121.1(3) . .
C17 C16 C15 122.2(3) . .
C17 C16 K1 73.8(2) . .
C15 C16 K1 118.6(2) . .
C16 C17 C18 118.5(3) . .
C16 C17 K1 83.5(2) . .
C18 C17 K1 114.49(19) . .
C10 C18 C17 132.6(3) . .
C10 C18 C13 108.4(3) . .
C17 C18 C13 119.0(3) . .
C10 C18 Dy1 72.39(17) . .
C17 C18 Dy1 119.6(2) . .
C13 C18 Dy1 74.35(16) . .
C21 O1 C20 100.6(4) . .
C21 O1 C20A 126.7(5) . .
C21 O1 K1 130.8(2) . .
C20 O1 K1 128.6(4) . .
C20A O1 K1 101.6(4) . .
O1 C20 C19 104.5(6) . .
C19A C20A O1 107.0(8) . .
C19A C20A K1 112.7(7) . .
O1 C20A K1 50.8(3) . .
O1 C21 C22 108.5(4) . .
C23A O2 C23A 180.0(10) . 7_586
C23 O2 C23 180.0(10) . 7_586
O2 C23 C24 118.0(9) . .
O2 C23A C24A 116.5(10) . .

loop_
_geom_bond_atom_site_label_1
_geom_bond_atom_site_label_2
_geom_bond_distance
_geom_bond_site_symmetry_2
Dy1 Cl2 2.6085(7) .
Dy1 Cl1 2.6170(7) .
Dy1 C12 2.618(3) .
Dy1 C11 2.620(3) .
Dy1 C1 2.626(3) .
Dy1 C2 2.647(3) .
Dy1 C10 2.664(3) .
Dy1 C3 2.672(3) .
Dy1 C9 2.686(3) .
Dy1 C13 2.715(3) .
Dy1 C18 2.725(3) .
Dy1 C4 2.739(3) .
Cl1 K1 3.1288(9) 5_565
Cl1 K1 3.1596(10) .
Cl2 K1 3.0343(10) 5_575
Cl2 K1 3.1572(10) .
K1 O1 2.763(3) .
K1 Cl2 3.0342(10) 5_575
K1 Cl1 3.1287(9) 5_565
K1 C17 3.374(3) .
K1 C16 3.490(3) .
K1 C20A 3.491(10) .
K1 K1 4.4888(13) 5_565
K1 K1 4.7342(13) 5_575
C1 C2 1.401(5) .
C1 C9 1.423(4) .
C2 C3 1.400(5) .
C3 C4 1.430(4) .
C4 C5 1.424(4) .
C4 C9 1.433(4) .
C5 C6 1.365(5) .
C6 C7 1.400(6) .
C7 C8 1.371(5) .
C8 C9 1.423(4) .
C10 C11 1.409(4) .
C10 C18 1.417(4) .
C11 C12 1.407(4) .
C12 C13 1.441(4) .
C13 C14 1.412(4) .
C13 C18 1.433(4) .
C14 C15 1.364(5) .
C15 C16 1.415(5) .
C16 C17 1.357(5) .
C17 C18 1.432(4) .
O1 C21 1.412(5) .
O1 C20 1.423(8) .
O1 C20A 1.650(10) .
C19 C20 1.487(10) .
C19A C20A 1.470(14) .
C21 C22 1.433(6) .
O2 C23A 1.237(10) .
O2 C23A 1.237(10) 7_586
O2 C23 1.332(11) .
O2 C23 1.332(11) 7_586
C23 C24 1.505(16) .
C23A C24A 1.474(16) .
